data_2311663
loop_
_publ_author_name
'Wenger, Emmanuel'
'Dahaoui, Slimane'
'Alle, Paul'
'Parois, Pascal'
'Palin, Cyril'
'Lecomte, Claude'
'Schaniel, Dominik'

_publ_section_title
;
 XPAD X-ray hybrid pixel detector for charge density quality diffracted
 intensities on laboratory equipment.
;
_journal_coeditor_code GW5033
_journal_issue 'Pt 5'
_journal_name_full 'Acta crystallographica Section B, Structural science, crystal engineering and materials'
_journal_page_first 783
_journal_page_last 791
_journal_paper_doi 10.1107/S2052520614017338
_journal_volume 70
_journal_year 2014
_chemical_formula_moiety 'C5 H4 Fe N6 Na2 O3'
_chemical_formula_sum 'C5 H4 Fe N6 Na2 O3'
_chemical_formula_weight 297.97
_space_group_crystal_system orthorhombic
_space_group_IT_number 58
_space_group_name_Hall '-P 2 2n'
_space_group_name_H-M_alt 'P n n m'
_atom_sites_solution_hydrogens difmap
_audit_creation_method SHELXL-2013
_cell_angle_alpha 90
_cell_angle_beta 90
_cell_angle_gamma 90
_cell_formula_units_Z 4
_cell_length_a 6.14102(7)
_cell_length_b 11.84510(16)
_cell_length_c 15.5509(3)
_cell_measurement_reflns_used 213934
_cell_measurement_temperature 100(2)
_cell_measurement_theta_max 59.352
_cell_measurement_theta_min 2.161
_cell_volume 1131.19(3)
_computing_cell_refinement
;
CrysAlisPro, Agilent Technologies,
Version 1.171.37.31 (release 14-01-2014 CrysAlis171 .NET)
(compiled Jan 14 2014,18:38:05)
;
_computing_data_collection
;
CAD4, Bruker-Nonius
;
_computing_data_reduction
;
CrysAlisPro, Agilent Technologies,
Version 1.171.37.31 (release 14-01-2014 CrysAlis171 .NET)
(compiled Jan 14 2014,18:38:05)
;
_computing_molecular_graphics 'Ortep-3 for Windows (Farrugia, 1997)'
_computing_publication_material
;
ShelXle, C. B. Hubschle, G. M. Sheldrick and B. Dittrich
;
_computing_structure_refinement 'SHELXL-2013 (Sheldrick, 2013)'
_computing_structure_solution SIR92
_diffrn_ambient_temperature 100(2)
_diffrn_measured_fraction_theta_full 1.000
_diffrn_measured_fraction_theta_max 0.965
_diffrn_measurement_device_type 'Pixel detector XPAD 3.2'
_diffrn_measurement_method '\w scans'
_diffrn_radiation_type MoK\a
_diffrn_radiation_wavelength 0.71073
_diffrn_reflns_av_R_equivalents 0.0341
_diffrn_reflns_limit_h_max 14
_diffrn_reflns_limit_h_min 0
_diffrn_reflns_limit_k_max 28
_diffrn_reflns_limit_k_min 0
_diffrn_reflns_limit_l_max 37
_diffrn_reflns_limit_l_min 0
_diffrn_reflns_number 213934
_diffrn_reflns_theta_full 25.242
_diffrn_reflns_theta_max 59.352
_diffrn_reflns_theta_min 2.161
_exptl_absorpt_coefficient_mu 1.413
_exptl_absorpt_correction_T_max 0.785
_exptl_absorpt_correction_T_min 0.741
_exptl_absorpt_correction_type multi-scan
_exptl_absorpt_process_details
;
CrysAlisPro, Agilent Technologies,
Version 1.171.36.32 (release 02-08-2013 CrysAlis171 .NET)
(compiled Aug  2 2013,16:46:58)
Empirical absorption correction using spherical harmonics,
 implemented in SCALE3 ABSPACK scaling algorithm.
;
_exptl_crystal_colour red
_exptl_crystal_density_diffrn 1.750
_exptl_crystal_description prismatic
_exptl_crystal_F_000 592
_exptl_crystal_size_max 0.22
_exptl_crystal_size_mid 0.19
_exptl_crystal_size_min 0.17
_refine_diff_density_max 0.973
_refine_diff_density_min -1.150
_refine_ls_goodness_of_fit_ref 0.901
_refine_ls_hydrogen_treatment refall
_refine_ls_matrix_type full
_refine_ls_number_parameters 95
_refine_ls_number_reflns 8273
_refine_ls_number_restraints 3
_refine_ls_restrained_S_all 0.905
_refine_ls_R_factor_all 0.0456
_refine_ls_R_factor_gt 0.0245
_refine_ls_shift/su_max 0.001
_refine_ls_shift/su_mean 0.000
_refine_ls_structure_factor_coef Fsqd
_refine_ls_weighting_details 'w=1/[\s^2^(Fo^2^)] where P=(Fo^2^+2Fc^2^)/3'
_refine_ls_weighting_scheme calc
_refine_ls_wR_factor_gt 0.0560
_refine_ls_wR_factor_ref 0.0624
_reflns_number_gt 6059
_reflns_number_total 8273
_reflns_threshold_expression 'I > 2\s(I)'
_cod_data_source_file gw5033sup1.cif
_cod_data_source_block I
_cod_database_code 2311663
_shelx_space_group_comment
;
The symmetry employed for this shelxl refinement is uniquely defined
by the following loop, which should always be used as a source of
symmetry information in preference to the above space-group names.
They are only intended as comments.
;
_shelx_estimated_absorpt_t_min 0.746
_shelx_estimated_absorpt_t_max 0.795
_shelxl_version_number .2013

loop_
_space_group_symop_operation_xyz
'x, y, z'
'-x, -y, z'
'x+1/2, -y+1/2, -z+1/2'
'-x+1/2, y+1/2, -z+1/2'
'-x, -y, -z'
'x, y, -z'
'-x-1/2, y-1/2, z-1/2'
'x-1/2, -y-1/2, z-1/2'

loop_
_atom_site_type_symbol
_atom_site_label
_atom_site_fract_x
_atom_site_fract_y
_atom_site_fract_z
_atom_site_U_iso_or_equiv
_atom_site_adp_type
_atom_site_calc_flag
_atom_site_occupancy
Fe Fe 0.50052(2) 0.28023(2) 0.5000 0.006290(10) Uani d 1
N N4 0.72604(9) 0.35805(5) 0.5000 0.00934(7) Uani d 1
O O 0.88629(11) 0.40525(6) 0.5000 0.01922(11) Uani d 1
C C1 0.25010(11) 0.18273(6) 0.5000 0.01001(8) Uani d 1
N N1 0.10007(11) 0.12369(6) 0.5000 0.01481(10) Uani d 1
C C2 0.60742(8) 0.17946(4) 0.58803(3) 0.00994(6) Uani d 1
N N2 0.66722(8) 0.11964(4) 0.64187(3) 0.01474(7) Uani d 1
C C3 0.34548(8) 0.36188(4) 0.41087(3) 0.01034(6) Uani d 1
N N3 0.25007(9) 0.40533(5) 0.35576(3) 0.01647(8) Uani d 1
Na Na1 0.5000 0.0000 0.24581(2) 0.01106(4) Uani d 1
Na Na2 0.0000 0.0000 0.37803(2) 0.01295(5) Uani d 1
O OW1 0.17207(8) 0.12262(4) 0.26871(3) 0.01659(7) Uani d 1
H H1 0.1810(19) 0.1885(9) 0.2867(7) 0.048(3) Uiso d 1
H H2 0.061(2) 0.1216(11) 0.2352(7) 0.060(4) Uiso d 1

loop_
_atom_site_aniso_label
_atom_site_aniso_U_11
_atom_site_aniso_U_22
_atom_site_aniso_U_33
_atom_site_aniso_U_12
_atom_site_aniso_U_13
_atom_site_aniso_U_23
Fe 0.00623(2) 0.00685(2) 0.00578(2) -0.00032(3) 0.000 0.000
N4 0.00840(16) 0.00878(16) 0.01084(17) -0.00104(13) 0.000 0.000
O 0.0119(2) 0.0174(2) 0.0284(3) -0.00698(18) 0.000 0.000
C1 0.00975(19) 0.0106(2) 0.00964(18) -0.00186(17) 0.000 0.000
N1 0.0129(2) 0.0152(2) 0.0164(2) -0.00550(19) 0.000 0.000
C2 0.00949(13) 0.01097(14) 0.00936(13) 0.00046(11) 0.00012(11) 0.00144(11)
N2 0.01433(16) 0.01660(16) 0.01328(15) 0.00205(14) -0.00008(13) 0.00578(13)
C3 0.01007(13) 0.01224(14) 0.00871(13) 0.00117(12) 0.00002(11) 0.00114(11)
N3 0.01589(17) 0.0215(2) 0.01200(14) 0.00383(15) -0.00158(13) 0.00469(14)
Na1 0.01141(11) 0.01263(11) 0.00914(9) -0.00228(10) 0.000 0.000
Na2 0.01227(11) 0.01454(12) 0.01205(11) 0.00094(11) 0.000 0.000
OW1 0.01604(16) 0.01664(16) 0.01708(15) 0.00135(13) -0.00245(13) 0.00190(13)

loop_
_atom_type_symbol
_atom_type_description
_atom_type_scat_dispersion_real
_atom_type_scat_dispersion_imag
_atom_type_scat_source
C C 0.0033 0.0016 'International Tables Vol C Tables 4.2.6.8 and 6.1.1.4'
H H 0.0000 0.0000 'International Tables Vol C Tables 4.2.6.8 and 6.1.1.4'
N N 0.0061 0.0033 'International Tables Vol C Tables 4.2.6.8 and 6.1.1.4'
O O 0.0106 0.0060 'International Tables Vol C Tables 4.2.6.8 and 6.1.1.4'
Na Na 0.0362 0.0249 'International Tables Vol C Tables 4.2.6.8 and 6.1.1.4'
Fe Fe 0.3463 0.8444 'International Tables Vol C Tables 4.2.6.8 and 6.1.1.4'

loop_
_geom_angle_atom_site_label_1
_geom_angle_atom_site_label_2
_geom_angle_atom_site_label_3
_geom_angle_site_symmetry_1
_geom_angle_site_symmetry_3
_geom_angle
N4 Fe C1 . . 176.74(3)
N4 Fe C2 . . 93.41(2)
C1 Fe C2 . . 84.30(2)
N4 Fe C2 . 6_556 93.41(2)
C1 Fe C2 . 6_556 84.30(2)
C2 Fe C2 . 6_556 90.28(3)
N4 Fe C3 . . 97.60(2)
C1 Fe C3 . . 84.66(2)
C2 Fe C3 . . 168.95(2)
C2 Fe C3 6_556 . 88.20(2)
N4 Fe C3 . 6_556 97.60(2)
C1 Fe C3 . 6_556 84.66(2)
C2 Fe C3 . 6_556 88.20(2)
C2 Fe C3 6_556 6_556 168.95(2)
C3 Fe C3 . 6_556 91.21(3)
O N4 Fe . . 175.96(6)
N1 C1 Fe . . 179.70(7)
C1 N1 Na2 . . 123.77(3)
C1 N1 Na2 . 5_556 123.77(3)
Na2 N1 Na2 . 5_556 100.10(3)
N2 C2 Fe . . 178.42(5)
C2 N2 Na1 . 5_656 136.94(4)
C2 N2 Na2 . 5_656 121.06(4)
Na1 N2 Na2 5_656 5_656 95.843(16)
N3 C3 Fe . . 176.46(5)
C3 N3 Na1 . 3_455 171.19(4)
N3 Na1 N3 4_545 3 100.57(3)
N3 Na1 N2 4_545 6_556 165.785(17)
N3 Na1 N2 3 6_556 86.181(17)
N3 Na1 N2 4_545 5_656 86.181(17)
N3 Na1 N2 3 5_656 165.785(17)
N2 Na1 N2 6_556 5_656 90.11(3)
N3 Na1 OW1 4_545 . 81.643(17)
N3 Na1 OW1 3 . 109.075(18)
N2 Na1 OW1 6_556 . 84.333(17)
N2 Na1 OW1 5_656 . 84.153(16)
N3 Na1 OW1 4_545 2_655 109.074(18)
N3 Na1 OW1 3 2_655 81.643(17)
N2 Na1 OW1 6_556 2_655 84.154(16)
N2 Na1 OW1 5_656 2_655 84.333(17)
OW1 Na1 OW1 . 2_655 163.67(3)
N3 Na1 Na2 4_545 1_655 150.659(13)
N3 Na1 Na2 3 1_655 80.755(13)
N2 Na1 Na2 6_556 1_655 42.425(12)
N2 Na1 Na2 5_656 1_655 87.249(14)
OW1 Na1 Na2 . 1_655 126.020(14)
OW1 Na1 Na2 2_655 1_655 41.749(11)
N3 Na1 Na2 4_545 . 80.755(13)
N3 Na1 Na2 3 . 150.659(13)
N2 Na1 Na2 6_556 . 87.248(14)
N2 Na1 Na2 5_656 . 42.425(12)
OW1 Na1 Na2 . . 41.748(11)
OW1 Na1 Na2 2_655 . 126.020(14)
Na2 Na1 Na2 1_655 . 112.382(12)
OW1 Na2 OW1 . 2 93.15(3)
OW1 Na2 N1 . . 94.190(16)
OW1 Na2 N1 2 . 168.770(19)
OW1 Na2 N1 . 5_556 168.770(19)
OW1 Na2 N1 2 5_556 94.189(16)
N1 Na2 N1 . 5_556 79.90(3)
OW1 Na2 N2 . 6_456 86.067(17)
OW1 Na2 N2 2 6_456 84.193(16)
N1 Na2 N2 . 6_456 87.84(2)
N1 Na2 N2 5_556 6_456 103.12(2)
OW1 Na2 N2 . 5_656 84.192(16)
OW1 Na2 N2 2 5_656 86.067(17)
N1 Na2 N2 . 5_656 103.12(2)
N1 Na2 N2 5_556 5_656 87.84(2)
N2 Na2 N2 6_456 5_656 165.81(3)
OW1 Na2 Na1 . . 42.482(11)
OW1 Na2 Na1 2 . 88.424(14)
N1 Na2 Na1 . . 102.720(15)
N1 Na2 Na1 5_556 . 129.265(18)
N2 Na2 Na1 6_456 . 127.507(15)
N2 Na2 Na1 5_656 . 41.731(11)
OW1 Na2 Na1 . 1_455 88.425(14)
OW1 Na2 Na1 2 1_455 42.482(11)
N1 Na2 Na1 . 1_455 129.266(18)
N1 Na2 Na1 5_556 1_455 102.720(15)
N2 Na2 Na1 6_456 1_455 41.731(11)
N2 Na2 Na1 5_656 1_455 127.507(15)
Na1 Na2 Na1 . 1_455 112.382(12)
OW1 Na2 Na2 . 5_556 133.425(13)
OW1 Na2 Na2 2 5_556 133.425(13)
N1 Na2 Na2 . 5_556 39.951(13)
N1 Na2 Na2 5_556 5_556 39.952(13)
N2 Na2 Na2 6_456 5_556 97.093(13)
N2 Na2 Na2 5_656 5_556 97.093(13)
Na1 Na2 Na2 . 5_556 123.809(6)
Na1 Na2 Na2 1_455 5_556 123.809(6)
OW1 Na2 H2 . . 18.7(3)
OW1 Na2 H2 2 . 78.8(3)
N1 Na2 H2 . . 106.4(3)
N1 Na2 H2 5_556 . 172.2(3)
N2 Na2 H2 6_456 . 73.0(3)
N2 Na2 H2 5_656 . 95.0(3)
Na1 Na2 H2 . . 54.6(3)
Na1 Na2 H2 1_455 . 69.8(3)
Na2 Na2 H2 5_556 . 146.2(3)
Na2 OW1 Na1 . . 95.771(16)
Na2 OW1 H1 . . 110.4(8)
Na1 OW1 H1 . . 122.6(8)
Na2 OW1 H2 . . 94.0(8)
Na1 OW1 H2 . . 122.9(8)
H1 OW1 H2 . . 105.7(11)

loop_
_geom_bond_atom_site_label_1
_geom_bond_atom_site_label_2
_geom_bond_site_symmetry_2
_geom_bond_distance
Fe N4 . 1.6636(6)
Fe C1 . 1.9232(7)
Fe C2 . 1.9312(5)
Fe C2 6_556 1.9312(5)
Fe C3 . 1.9399(5)
Fe C3 6_556 1.9400(5)
N4 O . 1.1319(8)
C1 N1 . 1.1567(9)
N1 Na2 . 2.4742(5)
N1 Na2 5_556 2.4743(5)
C2 N2 . 1.1567(6)
N2 Na1 5_656 2.4727(5)
N2 Na2 5_656 2.5061(5)
C3 N3 . 1.1586(6)
N3 Na1 3_455 2.4720(5)
Na1 N3 4_545 2.4720(5)
Na1 N3 3 2.4720(5)
Na1 N2 6_556 2.4726(5)
Na1 N2 5_656 2.4726(5)
Na1 OW1 . 2.5084(5)
Na1 OW1 2_655 2.5084(5)
Na1 Na2 1_655 3.6954(3)
Na1 Na2 . 3.6954(3)
Na2 OW1 . 2.4731(5)
Na2 OW1 2 2.4732(5)
Na2 N1 5_556 2.4743(5)
Na2 N2 6_456 2.5061(5)
Na2 N2 5_656 2.5061(5)
Na2 Na1 1_455 3.6954(3)
Na2 Na2 5_556 3.7935(7)
Na2 H2 . 2.673(12)
OW1 H1 . 0.831(11)
OW1 H2 . 0.858(12)
